data_7007455
loop_
_publ_author_name
'Schiller, Alexander'
'Scopelliti, Rosario'
'Severin, Kay'

_publ_section_title
;
 Enhanced hydrolytic activity of Cu(II) and Zn(II) complexes in highly
 cross-linked polymers.
;
_journal_issue 32
_journal_name_full 'Dalton transactions (Cambridge, England : 2003)'
_journal_page_first 3858
_journal_page_last 3867
_journal_paper_doi 10.1039/b605676h
_journal_year 2006
_chemical_formula_moiety 'C18 H21 N7, 2(H2 O)'
_chemical_formula_sum 'C18 H25 N7 O2'
_chemical_formula_weight 371.45
_chemical_name_common Tris((1-vinylimidazol-2-yl)methyl)amine
_chemical_name_systematic
;
Tris[(1-vinylimidazol-2-yl)methyl]amine
;
_space_group_IT_number 2
_symmetry_cell_setting triclinic
_symmetry_space_group_name_Hall '-P 1'
_symmetry_space_group_name_H-M 'P -1'
_atom_sites_solution_hydrogens geom
_atom_sites_solution_primary direct
_atom_sites_solution_secondary difmap
_audit_creation_method SHELXL-97
_cell_angle_alpha 94.105(15)
_cell_angle_beta 94.136(17)
_cell_angle_gamma 103.709(16)
_cell_formula_units_Z 2
_cell_length_a 8.7133(17)
_cell_length_b 10.2885(18)
_cell_length_c 12.011(2)
_cell_measurement_reflns_used 2798
_cell_measurement_temperature 140(2)
_cell_measurement_theta_max 24.8236
_cell_measurement_theta_min 2.03695
_cell_volume 1039.0(3)
_computing_cell_refinement 'Oxford Diffraction, CrysAlis RED'
_computing_data_collection 'Oxford Diffraction, CrysAlis CCD'
_computing_data_reduction 'Oxford Diffraction, CrysAlis RED'
_computing_molecular_graphics 'Bruker SHELXTL'
_computing_publication_material 'Bruker SHELXTL'
_computing_structure_refinement 'SHELXL-97 (Sheldrick, 1997)'
_computing_structure_solution 'SHELXS-97 (Sheldrick, 1990)'
_diffrn_ambient_temperature 140(2)
_diffrn_measured_fraction_theta_full 0.871
_diffrn_measured_fraction_theta_max 0.871
_diffrn_measurement_device_type 'Oxford Diffraction KM4/Sapphire CCD'
_diffrn_measurement_method 'phi and omega scans'
_diffrn_radiation_monochromator graphite
_diffrn_radiation_source 'fine-focus sealed tube'
_diffrn_radiation_type MoK\a
_diffrn_radiation_wavelength 0.71073
_diffrn_reflns_av_R_equivalents 0.0576
_diffrn_reflns_av_sigmaI/netI 0.0666
_diffrn_reflns_limit_h_max 8
_diffrn_reflns_limit_h_min -9
_diffrn_reflns_limit_k_max 12
_diffrn_reflns_limit_k_min -11
_diffrn_reflns_limit_l_max 14
_diffrn_reflns_limit_l_min -14
_diffrn_reflns_number 6178
_diffrn_reflns_theta_full 25.02
_diffrn_reflns_theta_max 25.02
_diffrn_reflns_theta_min 3.23
_exptl_absorpt_coefficient_mu 0.082
_exptl_absorpt_correction_type none
_exptl_crystal_colour colourless
_exptl_crystal_density_diffrn 1.187
_exptl_crystal_density_method 'not measured'
_exptl_crystal_description prismatic
_exptl_crystal_F_000 396
_exptl_crystal_size_max 0.12
_exptl_crystal_size_mid 0.10
_exptl_crystal_size_min 0.09
_refine_diff_density_max 0.176
_refine_diff_density_min -0.231
_refine_diff_density_rms 0.052
_refine_ls_extinction_coef 0.001(3)
_refine_ls_extinction_expression Fc^*^=kFc[1+0.001xFc^2^\l^3^/sin(2\q)]^-1/4^
_refine_ls_extinction_method SHELXL
_refine_ls_goodness_of_fit_ref 0.963
_refine_ls_hydrogen_treatment mixed
_refine_ls_matrix_type full
_refine_ls_number_parameters 257
_refine_ls_number_reflns 3200
_refine_ls_number_restraints 6
_refine_ls_restrained_S_all 0.963
_refine_ls_R_factor_all 0.0729
_refine_ls_R_factor_gt 0.0530
_refine_ls_shift/su_max 0.000
_refine_ls_shift/su_mean 0.000
_refine_ls_structure_factor_coef Fsqd
_refine_ls_weighting_details 'calc w=1/[\s^2^(Fo^2^)+(0.0846P)^2^+0.0000P] where P=(Fo^2^+2Fc^2^)/3'
_refine_ls_weighting_scheme calc
_refine_ls_wR_factor_gt 0.1339
_refine_ls_wR_factor_ref 0.1434
_reflns_number_gt 2248
_reflns_number_total 3200
_reflns_threshold_expression >2sigma(I)
_cod_data_source_file b605676h.txt
_cod_data_source_block ligand5
_cod_depositor_comments
;
The following automatic conversions were performed:
'_symmetry_cell_setting' value 'Triclinic' changed to 'triclinic'
according to '/home/saulius/struct/CIF-dictionaries/cif_core.dic'
dictionary named 'cif_core.dic' version 2.4.1 from 2010-06-29.

Automatic conversion script
Id: cif_fix_enum 1527 2010-12-29 10:47:43Z saulius 
;
_cod_original_cell_volume 1038.9(3)
_cod_original_sg_symbol_H-M P-1
_cod_database_code 7007455

loop_
_symmetry_equiv_pos_as_xyz
'x, y, z'
'-x, -y, -z'

loop_
_atom_site_label
_atom_site_type_symbol
_atom_site_fract_x
_atom_site_fract_y
_atom_site_fract_z
_atom_site_U_iso_or_equiv
_atom_site_adp_type
_atom_site_occupancy
_atom_site_symmetry_multiplicity
_atom_site_calc_flag
_atom_site_refinement_flags
_atom_site_disorder_assembly
_atom_site_disorder_group
N1 N 0.0616(2) 0.31693(16) 0.20434(14) 0.0300(5) Uani 1 1 d . . .
N2 N 0.2267(3) 0.13171(19) 0.02765(17) 0.0432(6) Uani 1 1 d . . .
N3 N 0.2978(2) 0.12187(17) 0.21059(16) 0.0338(5) Uani 1 1 d . . .
N4 N -0.0915(2) 0.18649(18) 0.43622(16) 0.0386(5) Uani 1 1 d . . .
N5 N 0.1040(2) 0.37412(17) 0.47094(15) 0.0342(5) Uani 1 1 d . . .
N6 N 0.1218(2) 0.65319(18) 0.17521(17) 0.0437(6) Uani 1 1 d . . .
N7 N 0.3409(2) 0.57331(19) 0.17308(17) 0.0432(5) Uani 1 1 d . . .
C1 C 0.0287(3) 0.1721(2) 0.16133(19) 0.0341(6) Uani 1 1 d . . .
H1A H -0.0487 0.1541 0.0942 0.041 Uiso 1 1 calc R . .
H1B H -0.0176 0.1150 0.2193 0.041 Uiso 1 1 calc R . .
C2 C 0.1813(3) 0.1389(2) 0.1317(2) 0.0344(6) Uani 1 1 d . . .
C3 C 0.3798(3) 0.1088(2) 0.0414(2) 0.0478(7) Uani 1 1 d . . .
H3 H 0.4433 0.0993 -0.0183 0.057 Uiso 1 1 calc R . .
C4 C 0.4252(3) 0.1018(2) 0.1516(2) 0.0421(6) Uani 1 1 d . . .
H4 H 0.5224 0.0866 0.1821 0.051 Uiso 1 1 calc R . .
C5 C 0.2892(3) 0.1254(2) 0.3297(2) 0.0362(6) Uani 1 1 d . . .
H5 H 0.2035 0.1550 0.3588 0.043 Uiso 1 1 calc R . .
C6 C 0.3905(3) 0.0909(2) 0.4023(2) 0.0442(6) Uani 1 1 d . . .
H6A H 0.4779 0.0607 0.3768 0.053 Uiso 1 1 calc R . .
H6B H 0.3759 0.0963 0.4800 0.053 Uiso 1 1 calc R . .
C7 C -0.0569(3) 0.3422(2) 0.28163(19) 0.0327(6) Uani 1 1 d . . .
H7A H -0.1644 0.2909 0.2510 0.039 Uiso 1 1 calc R . .
H7B H -0.0558 0.4389 0.2875 0.039 Uiso 1 1 calc R . .
C8 C -0.0196(3) 0.3010(2) 0.39570(19) 0.0315(5) Uani 1 1 d . . .
C9 C -0.0120(3) 0.1868(2) 0.5414(2) 0.0433(6) Uani 1 1 d . . .
H9 H -0.0376 0.1178 0.5903 0.052 Uiso 1 1 calc R . .
C10 C 0.1089(3) 0.3014(2) 0.5642(2) 0.0422(6) Uani 1 1 d . . .
H10 H 0.1807 0.3258 0.6299 0.051 Uiso 1 1 calc R . .
C11 C 0.2083(3) 0.5011(2) 0.4542(2) 0.0391(6) Uani 1 1 d . . .
H11 H 0.1839 0.5440 0.3901 0.047 Uiso 1 1 calc R . .
C12 C 0.3360(3) 0.5625(3) 0.5218(2) 0.0541(7) Uani 1 1 d . . .
H12A H 0.3641 0.5226 0.5867 0.065 Uiso 1 1 calc R . .
H12B H 0.3993 0.6463 0.5053 0.065 Uiso 1 1 calc R . .
C13 C 0.0750(3) 0.4066(2) 0.11145(18) 0.0315(5) Uani 1 1 d . . .
H13A H -0.0321 0.4135 0.0832 0.038 Uiso 1 1 calc R . .
H13B H 0.1228 0.3676 0.0489 0.038 Uiso 1 1 calc R . .
C14 C 0.1763(3) 0.5450(2) 0.15180(19) 0.0353(6) Uani 1 1 d . . .
C15 C 0.2563(4) 0.7554(3) 0.2145(2) 0.0600(8) Uani 1 1 d . . .
H15 H 0.2543 0.8450 0.2384 0.072 Uiso 1 1 calc R . .
C16 C 0.3886(4) 0.7093(3) 0.2137(2) 0.0572(8) Uani 1 1 d . . .
H16 H 0.4940 0.7593 0.2364 0.069 Uiso 1 1 calc R . .
C17 C 0.4365(3) 0.4804(3) 0.1576(2) 0.0509(7) Uani 1 1 d . . .
H17 H 0.3846 0.3875 0.1482 0.061 Uiso 1 1 calc R . .
C18 C 0.5929(4) 0.5135(4) 0.1554(3) 0.0710(9) Uani 1 1 d . . .
H18A H 0.6490 0.6054 0.1645 0.085 Uiso 1 1 calc R . .
H18B H 0.6488 0.4454 0.1446 0.085 Uiso 1 1 calc R . .
O1 O -0.3026(2) -0.03609(18) 0.30037(15) 0.0495(5) Uani 1 1 d D . .
H1C H -0.237(3) 0.035(2) 0.352(2) 0.074 Uiso 1 1 d D . .
H1D H -0.236(3) -0.092(2) 0.275(2) 0.074 Uiso 1 1 d D . .
O2 O 0.1083(3) 0.17940(19) -0.18665(15) 0.0596(6) Uani 1 1 d D . .
H2C H 0.047(3) 0.244(3) -0.183(3) 0.089 Uiso 1 1 d D . .
H2D H 0.147(4) 0.169(3) -0.1102(17) 0.089 Uiso 1 1 d D . .

loop_
_atom_site_aniso_label
_atom_site_aniso_U_11
_atom_site_aniso_U_22
_atom_site_aniso_U_33
_atom_site_aniso_U_23
_atom_site_aniso_U_13
_atom_site_aniso_U_12
N1 0.0318(11) 0.0280(9) 0.0293(10) 0.0017(7) 0.0053(9) 0.0053(8)
N2 0.0565(15) 0.0426(11) 0.0365(12) 0.0037(9) 0.0114(11) 0.0215(10)
N3 0.0379(12) 0.0335(10) 0.0322(11) 0.0057(8) 0.0074(10) 0.0108(8)
N4 0.0405(12) 0.0363(11) 0.0369(12) 0.0028(8) 0.0095(10) 0.0037(9)
N5 0.0356(11) 0.0358(10) 0.0303(11) 0.0010(8) 0.0028(9) 0.0075(8)
N6 0.0516(14) 0.0314(10) 0.0462(13) 0.0031(9) 0.0056(11) 0.0061(9)
N7 0.0392(14) 0.0384(11) 0.0461(13) 0.0101(9) 0.0011(10) -0.0034(9)
C1 0.0372(14) 0.0289(11) 0.0332(13) -0.0007(9) 0.0040(11) 0.0027(9)
C2 0.0425(15) 0.0263(11) 0.0343(13) 0.0021(9) 0.0065(12) 0.0077(9)
C3 0.0570(18) 0.0540(15) 0.0444(17) 0.0127(12) 0.0204(14) 0.0304(13)
C4 0.0435(16) 0.0457(14) 0.0452(16) 0.0118(11) 0.0170(13) 0.0205(11)
C5 0.0373(14) 0.0391(13) 0.0345(14) 0.0059(10) 0.0094(12) 0.0116(10)
C6 0.0408(16) 0.0538(15) 0.0382(15) 0.0058(11) 0.0048(13) 0.0114(12)
C7 0.0285(13) 0.0334(12) 0.0356(13) 0.0008(9) 0.0044(10) 0.0065(9)
C8 0.0294(13) 0.0338(11) 0.0308(13) -0.0015(9) 0.0060(10) 0.0068(9)
C9 0.0514(17) 0.0424(14) 0.0359(15) 0.0083(10) 0.0069(13) 0.0089(12)
C10 0.0486(16) 0.0472(14) 0.0298(14) 0.0034(10) 0.0015(12) 0.0103(12)
C11 0.0395(15) 0.0363(13) 0.0381(14) 0.0018(10) 0.0065(12) 0.0020(10)
C12 0.0427(16) 0.0578(16) 0.0519(17) 0.0027(13) -0.0023(14) -0.0046(12)
C13 0.0307(13) 0.0338(12) 0.0284(12) 0.0034(9) -0.0009(10) 0.0059(9)
C14 0.0394(15) 0.0333(12) 0.0306(13) 0.0063(9) 0.0036(11) 0.0025(10)
C15 0.078(2) 0.0299(13) 0.062(2) -0.0009(12) 0.0094(17) -0.0047(14)
C16 0.058(2) 0.0446(15) 0.0528(18) 0.0064(12) 0.0005(15) -0.0179(14)
C17 0.0359(17) 0.0539(16) 0.0616(19) 0.0199(13) 0.0014(14) 0.0049(12)
C18 0.040(2) 0.099(2) 0.070(2) 0.0225(18) 0.0015(16) 0.0065(16)
O1 0.0334(10) 0.0544(11) 0.0542(12) -0.0034(9) 0.0027(9) 0.0010(8)
O2 0.0851(16) 0.0686(13) 0.0357(11) 0.0045(9) 0.0064(11) 0.0394(11)

loop_
_atom_type_symbol
_atom_type_description
_atom_type_scat_dispersion_real
_atom_type_scat_dispersion_imag
_atom_type_scat_source
C C 0.0033 0.0016 'International Tables Vol C Tables 4.2.6.8 and 6.1.1.4'
H H 0.0000 0.0000 'International Tables Vol C Tables 4.2.6.8 and 6.1.1.4'
N N 0.0061 0.0033 'International Tables Vol C Tables 4.2.6.8 and 6.1.1.4'
O O 0.0106 0.0060 'International Tables Vol C Tables 4.2.6.8 and 6.1.1.4'

loop_
_geom_angle_atom_site_label_1
_geom_angle_atom_site_label_2
_geom_angle_atom_site_label_3
_geom_angle
_geom_angle_site_symmetry_1
_geom_angle_site_symmetry_3
_geom_angle_publ_flag
C13 N1 C7 111.89(16) . . ?
C13 N1 C1 111.88(16) . . ?
C7 N1 C1 111.82(15) . . ?
C2 N2 C3 104.7(2) . . ?
C2 N3 C4 106.95(19) . . ?
C2 N3 C5 126.18(19) . . ?
C4 N3 C5 126.9(2) . . ?
C8 N4 C9 105.85(19) . . ?
C8 N5 C10 107.37(18) . . ?
C8 N5 C11 125.8(2) . . ?
C10 N5 C11 126.8(2) . . ?
C14 N6 C15 105.2(2) . . ?
C14 N7 C16 105.7(2) . . ?
C14 N7 C17 125.9(2) . . ?
C16 N7 C17 128.4(2) . . ?
N1 C1 C2 109.42(17) . . ?
N1 C1 H1A 109.8 . . ?
C2 C1 H1A 109.8 . . ?
N1 C1 H1B 109.8 . . ?
C2 C1 H1B 109.8 . . ?
H1A C1 H1B 108.2 . . ?
N2 C2 N3 111.5(2) . . ?
N2 C2 C1 124.7(2) . . ?
N3 C2 C1 123.71(19) . . ?
C4 C3 N2 111.3(2) . . ?
C4 C3 H3 124.3 . . ?
N2 C3 H3 124.3 . . ?
C3 C4 N3 105.6(2) . . ?
C3 C4 H4 127.2 . . ?
N3 C4 H4 127.2 . . ?
C6 C5 N3 125.5(2) . . ?
C6 C5 H5 117.3 . . ?
N3 C5 H5 117.3 . . ?
C5 C6 H6A 120.0 . . ?
C5 C6 H6B 120.0 . . ?
H6A C6 H6B 120.0 . . ?
N1 C7 C8 110.59(18) . . ?
N1 C7 H7A 109.5 . . ?
C8 C7 H7A 109.5 . . ?
N1 C7 H7B 109.5 . . ?
C8 C7 H7B 109.5 . . ?
H7A C7 H7B 108.1 . . ?
N4 C8 N5 110.7(2) . . ?
N4 C8 C7 125.7(2) . . ?
N5 C8 C7 123.45(19) . . ?
C10 C9 N4 110.4(2) . . ?
C10 C9 H9 124.8 . . ?
N4 C9 H9 124.8 . . ?
C9 C10 N5 105.7(2) . . ?
C9 C10 H10 127.1 . . ?
N5 C10 H10 127.1 . . ?
C12 C11 N5 124.8(2) . . ?
C12 C11 H11 117.6 . . ?
N5 C11 H11 117.6 . . ?
C11 C12 H12A 120.0 . . ?
C11 C12 H12B 120.0 . . ?
H12A C12 H12B 120.0 . . ?
N1 C13 C14 110.57(18) . . ?
N1 C13 H13A 109.5 . . ?
C14 C13 H13A 109.5 . . ?
N1 C13 H13B 109.5 . . ?
C14 C13 H13B 109.5 . . ?
H13A C13 H13B 108.1 . . ?
N6 C14 N7 111.40(19) . . ?
N6 C14 C13 125.3(2) . . ?
N7 C14 C13 123.3(2) . . ?
C16 C15 N6 110.8(2) . . ?
C16 C15 H15 124.6 . . ?
N6 C15 H15 124.6 . . ?
C15 C16 N7 106.9(2) . . ?
C15 C16 H16 126.6 . . ?
N7 C16 H16 126.6 . . ?
C18 C17 N7 124.9(3) . . ?
C18 C17 H17 117.6 . . ?
N7 C17 H17 117.6 . . ?
C17 C18 H18A 120.0 . . ?
C17 C18 H18B 120.0 . . ?
H18A C18 H18B 120.0 . . ?
H1C O1 H1D 107(2) . . ?
H2C O2 H2D 107.9(19) . . ?

loop_
_geom_bond_atom_site_label_1
_geom_bond_atom_site_label_2
_geom_bond_distance
_geom_bond_site_symmetry_2
_geom_bond_publ_flag
N1 C13 1.492(3) . ?
N1 C7 1.492(3) . ?
N1 C1 1.495(3) . ?
N2 C2 1.340(3) . ?
N2 C3 1.409(3) . ?
N3 C2 1.389(3) . ?
N3 C4 1.406(3) . ?
N3 C5 1.437(3) . ?
N4 C8 1.339(3) . ?
N4 C9 1.395(3) . ?
N5 C8 1.386(3) . ?
N5 C10 1.395(3) . ?
N5 C11 1.440(3) . ?
N6 C14 1.330(3) . ?
N6 C15 1.403(3) . ?
N7 C14 1.395(3) . ?
N7 C16 1.402(3) . ?
N7 C17 1.420(3) . ?
C1 C2 1.509(3) . ?
C1 H1A 0.9900 . ?
C1 H1B 0.9900 . ?
C3 C4 1.366(4) . ?
C3 H3 0.9500 . ?
C4 H4 0.9500 . ?
C5 C6 1.322(3) . ?
C5 H5 0.9500 . ?
C6 H6A 0.9500 . ?
C6 H6B 0.9500 . ?
C7 C8 1.499(3) . ?
C7 H7A 0.9900 . ?
C7 H7B 0.9900 . ?
C9 C10 1.377(3) . ?
C9 H9 0.9500 . ?
C10 H10 0.9500 . ?
C11 C12 1.326(3) . ?
C11 H11 0.9500 . ?
C12 H12A 0.9500 . ?
C12 H12B 0.9500 . ?
C13 C14 1.512(3) . ?
C13 H13A 0.9900 . ?
C13 H13B 0.9900 . ?
C15 C16 1.347(4) . ?
C15 H15 0.9500 . ?
C16 H16 0.9500 . ?
C17 C18 1.327(4) . ?
C17 H17 0.9500 . ?
C18 H18A 0.9500 . ?
C18 H18B 0.9500 . ?
O1 H1C 0.967(17) . ?
O1 H1D 0.955(16) . ?
O2 H2C 0.946(17) . ?
O2 H2D 0.976(17) . ?

loop_
_geom_hbond_atom_site_label_D
_geom_hbond_atom_site_label_H
_geom_hbond_atom_site_label_A
_geom_hbond_distance_DH
_geom_hbond_distance_HA
_geom_hbond_distance_DA
_geom_hbond_angle_DHA
_geom_hbond_site_symmetry_A
O1 H1C N4 0.967(17) 1.926(18) 2.885(3) 171(3) .
O2 H2D N2 0.976(17) 1.852(17) 2.823(3) 173(2) .
O1 H1D O2 0.955(16) 1.922(18) 2.852(3) 164(3) 2
O2 H2C N6 0.946(17) 2.008(18) 2.940(3) 168(3) 2_565

loop_
_geom_torsion_atom_site_label_1
_geom_torsion_atom_site_label_2
_geom_torsion_atom_site_label_3
_geom_torsion_atom_site_label_4
_geom_torsion
_geom_torsion_site_symmetry_1
_geom_torsion_site_symmetry_2
_geom_torsion_site_symmetry_3
_geom_torsion_site_symmetry_4
_geom_torsion_publ_flag
C13 N1 C1 C2 80.0(2) . . . . ?
C7 N1 C1 C2 -153.58(19) . . . . ?
C3 N2 C2 N3 0.1(2) . . . . ?
C3 N2 C2 C1 175.6(2) . . . . ?
C4 N3 C2 N2 -0.3(2) . . . . ?
C5 N3 C2 N2 179.18(18) . . . . ?
C4 N3 C2 C1 -175.89(19) . . . . ?
C5 N3 C2 C1 3.6(3) . . . . ?
N1 C1 C2 N2 -99.3(2) . . . . ?
N1 C1 C2 N3 75.6(2) . . . . ?
C2 N2 C3 C4 0.2(3) . . . . ?
N2 C3 C4 N3 -0.4(3) . . . . ?
C2 N3 C4 C3 0.5(2) . . . . ?
C5 N3 C4 C3 -179.1(2) . . . . ?
C2 N3 C5 C6 170.1(2) . . . . ?
C4 N3 C5 C6 -10.5(3) . . . . ?
C13 N1 C7 C8 -154.85(17) . . . . ?
C1 N1 C7 C8 78.7(2) . . . . ?
C9 N4 C8 N5 0.5(2) . . . . ?
C9 N4 C8 C7 176.1(2) . . . . ?
C10 N5 C8 N4 -0.4(2) . . . . ?
C11 N5 C8 N4 178.99(19) . . . . ?
C10 N5 C8 C7 -176.14(19) . . . . ?
C11 N5 C8 C7 3.3(3) . . . . ?
N1 C7 C8 N4 -100.6(2) . . . . ?
N1 C7 C8 N5 74.5(2) . . . . ?
C8 N4 C9 C10 -0.4(3) . . . . ?
N4 C9 C10 N5 0.2(3) . . . . ?
C8 N5 C10 C9 0.2(2) . . . . ?
C11 N5 C10 C9 -179.3(2) . . . . ?
C8 N5 C11 C12 -172.5(2) . . . . ?
C10 N5 C11 C12 6.8(4) . . . . ?
C7 N1 C13 C14 79.1(2) . . . . ?
C1 N1 C13 C14 -154.57(18) . . . . ?
C15 N6 C14 N7 -0.7(3) . . . . ?
C15 N6 C14 C13 177.1(2) . . . . ?
C16 N7 C14 N6 0.7(3) . . . . ?
C17 N7 C14 N6 179.7(2) . . . . ?
C16 N7 C14 C13 -177.2(2) . . . . ?
C17 N7 C14 C13 1.8(4) . . . . ?
N1 C13 C14 N6 -103.7(3) . . . . ?
N1 C13 C14 N7 73.9(3) . . . . ?
C14 N6 C15 C16 0.5(3) . . . . ?
N6 C15 C16 N7 -0.1(3) . . . . ?
C14 N7 C16 C15 -0.4(3) . . . . ?
C17 N7 C16 C15 -179.3(3) . . . . ?
C14 N7 C17 C18 165.1(3) . . . . ?
C16 N7 C17 C18 -16.2(5) . . . . ?

loop_
_cod_related_entry_id
_cod_related_entry_database
_cod_related_entry_code
1 ChemSpider 21144341
